data_4128328
loop_
_publ_author_name
'Takano, Shinjiro'
'Ito, Shun'
'Tsukuda, Tatsuya'

_publ_section_title
;
 Efficient and Selective Conversion of Phosphine-Protected
 (MAu<sub>8</sub>)<sup>2+</sup> (M = Pd, Pt) Superatoms to
 Thiolate-Protected (MAu<sub>12</sub>)<sup>6+</sup> or Alkynyl-Protected
 (MAu<sub>12</sub>)<sup>4+</sup> Superatoms via Hydride Doping.
;
_journal_issue 40
_journal_name_full 'Journal of the American Chemical Society'
_journal_page_first 15994
_journal_page_last 16002
_journal_paper_doi 10.1021/jacs.9b08055
_journal_volume 141
_journal_year 2019
_chemical_formula_sum 'C72 H198 Au24 Pt S18 Si18'
_chemical_formula_weight 7069.28
_space_group_crystal_system triclinic
_space_group_IT_number 2
_space_group_name_Hall '-P 1'
_space_group_name_H-M_alt 'P -1'
_symmetry_space_group_name_Hall '-P 1'
_symmetry_space_group_name_H-M 'P -1'
_atom_sites_solution_hydrogens geom
_audit_creation_method SHELXL-2018/3
_cell_angle_alpha 103.8290(10)
_cell_angle_beta 112.0140(10)
_cell_angle_gamma 107.2410(10)
_cell_formula_units_Z 1
_cell_length_a 16.883(3)
_cell_length_b 16.927(3)
_cell_length_c 17.005(3)
_cell_measurement_reflns_used 10570
_cell_measurement_temperature 93(2)
_cell_measurement_theta_max 25.3
_cell_measurement_theta_min 2.0
_cell_volume 3952.2(12)
_computing_structure_refinement 'SHELXL-2018/3 (Sheldrick, 2018)'
_computing_structure_solution 'SHELXT 2018/2 (Sheldrick, 2018)'
_diffrn_ambient_temperature 93(2)
_diffrn_detector_area_resol_mean 28.5714
_diffrn_measured_fraction_theta_full 0.995
_diffrn_measured_fraction_theta_max 0.994
_diffrn_measurement_device_type 'Rigaku AFC11 with Saturn724+'
_diffrn_measurement_method \w
_diffrn_radiation_type MoK\a
_diffrn_radiation_wavelength 0.71075
_diffrn_reflns_av_R_equivalents 0.0628
_diffrn_reflns_av_unetI/netI 0.0748
_diffrn_reflns_Laue_measured_fraction_full 0.995
_diffrn_reflns_Laue_measured_fraction_max 0.994
_diffrn_reflns_limit_h_max 20
_diffrn_reflns_limit_h_min -20
_diffrn_reflns_limit_k_max 19
_diffrn_reflns_limit_k_min -20
_diffrn_reflns_limit_l_max 20
_diffrn_reflns_limit_l_min -20
_diffrn_reflns_number 39106
_diffrn_reflns_point_group_measured_fraction_full 0.995
_diffrn_reflns_point_group_measured_fraction_max 0.994
_diffrn_reflns_theta_full 25.242
_diffrn_reflns_theta_max 25.347
_diffrn_reflns_theta_min 2.038
_diffrn_source 'Rotating anode'
_exptl_absorpt_coefficient_mu 23.452
_exptl_absorpt_correction_T_max 0.568
_exptl_absorpt_correction_T_min 0.121
_exptl_absorpt_correction_type numerical
_exptl_absorpt_process_details 'NUMABS (Rigaku, 1999)'
_exptl_crystal_colour Black
_exptl_crystal_density_diffrn 2.970
_exptl_crystal_description Platelet
_exptl_crystal_F_000 3144
_exptl_crystal_size_max 0.13
_exptl_crystal_size_mid 0.05
_exptl_crystal_size_min 0.05
_refine_diff_density_max 2.163
_refine_diff_density_min -3.183
_refine_diff_density_rms 0.314
_refine_ls_extinction_method none
_refine_ls_goodness_of_fit_ref 0.971
_refine_ls_hydrogen_treatment constr
_refine_ls_matrix_type full
_refine_ls_number_parameters 673
_refine_ls_number_reflns 14385
_refine_ls_number_restraints 190
_refine_ls_restrained_S_all 0.966
_refine_ls_R_factor_all 0.0440
_refine_ls_R_factor_gt 0.0355
_refine_ls_shift/su_max 0.001
_refine_ls_shift/su_mean 0.000
_refine_ls_structure_factor_coef Fsqd
_refine_ls_weighting_details 'w=1/[\s^2^(Fo^2^)+(0.0083P)^2^] where P=(Fo^2^+2Fc^2^)/3'
_refine_ls_weighting_scheme calc
_refine_ls_wR_factor_gt 0.0604
_refine_ls_wR_factor_ref 0.0638
_reflns_Friedel_coverage 0.000
_reflns_number_gt 12309
_reflns_number_total 14385
_reflns_threshold_expression 'I > 2\s(I)'
_cod_data_source_file ja9b08055_si_006.cif
_cod_data_source_block shelxs_a
_cod_depositor_comments
;
The following automatic conversions were performed:

'_exptl_absorpt_correction_type' value 'Numerical' changed to
'numerical' according to
/home/data/users/saulius/crontab/automatic-downloads/current/ACS/lib/dictionaries/cif_core.dic
dictionary named 'cif_core.dic' version 2.4.2 from 2011-04-26.

Automatic conversion script
Id: cif_fix_values 4973 2017-02-22 13:04:09Z antanas 
;
_cod_original_cell_volume 3952.4(10)
_cod_database_code 4128328
_shelx_shelxl_version_number 2018/3
_shelx_space_group_comment
;
The symmetry employed for this shelxl refinement is uniquely defined
by the following loop, which should always be used as a source of
symmetry information in preference to the above space-group names.
They are only intended as comments.
;

loop_
_space_group_symop_operation_xyz
'x, y, z'
'-x, -y, -z'

loop_
_atom_site_label
_atom_site_type_symbol
_atom_site_fract_x
_atom_site_fract_y
_atom_site_fract_z
_atom_site_U_iso_or_equiv
_atom_site_adp_type
_atom_site_occupancy
_atom_site_site_symmetry_order
_atom_site_calc_flag
_atom_site_refinement_flags_posn
_atom_site_refinement_flags_adp
_atom_site_refinement_flags_occupancy
_atom_site_disorder_assembly
_atom_site_disorder_group
Au1 Au 0.33824(2) 0.41505(3) 0.51153(2) 0.01368(9) Uani 1 1 d . . . . .
Au2 Au 0.52097(2) 0.53688(2) 0.67683(2) 0.01280(9) Uani 1 1 d . . . . .
Au3 Au 0.48720(3) 0.36691(3) 0.56892(2) 0.01441(9) Uani 1 1 d . . . . .
Au4 Au 0.38323(2) 0.32300(2) 0.37670(2) 0.01265(8) Uani 1 1 d . . . . .
Au5 Au 0.32378(3) 0.45705(3) 0.35746(2) 0.01591(9) Uani 1 1 d . . . . .
Au6 Au 0.42376(3) 0.60897(3) 0.55794(2) 0.01563(9) Uani 1 1 d . . . . .
Au7 Au 0.38518(3) 0.37672(3) 0.69573(2) 0.01621(9) Uani 1 1 d . . . . .
Au8 Au 0.62918(3) 0.43332(3) 0.77066(2) 0.01551(9) Uani 1 1 d . . . . .
Au9 Au 0.47684(3) 0.19851(3) 0.42610(2) 0.01703(9) Uani 1 1 d . . . . .
Au10 Au 0.44853(3) 0.26337(3) 0.23260(2) 0.01636(9) Uani 1 1 d . . . . .
Au11 Au 0.16579(3) 0.27563(3) 0.30421(2) 0.01633(9) Uani 1 1 d . . . . .
Au12 Au 0.18717(3) 0.48052(3) 0.44264(2) 0.01547(9) Uani 1 1 d . . . . .
Pt1 Pt 0.500000 0.500000 0.500000 0.00981(11) Uani 1 2 d S . P . .
S1 S 0.25197(17) 0.38002(18) 0.59221(16) 0.0180(6) Uani 1 1 d . . . . .
S2 S 0.51030(17) 0.36351(17) 0.80020(16) 0.0170(6) Uani 1 1 d . . . . .
S3 S 0.75960(17) 0.49734(17) 0.75400(16) 0.0171(6) Uani 1 1 d . . . . .
S4 S 0.50460(18) 0.23528(17) 0.57650(16) 0.0184(6) Uani 1 1 d . . . . .
S5 S 0.44458(18) 0.14281(17) 0.27440(16) 0.0202(6) Uani 1 1 d . . . . .
S6 S 0.44250(16) 0.37211(16) 0.17284(15) 0.0161(5) Uani 1 1 d . . . . .
S7 S 0.24078(17) 0.19267(16) 0.26198(16) 0.0179(6) Uani 1 1 d . . . . .
S8 S 0.07144(16) 0.34149(17) 0.33021(16) 0.0172(6) Uani 1 1 d . . . . .
S9 S 0.28884(16) 0.62759(17) 0.54658(16) 0.0157(5) Uani 1 1 d . . . . .
Si1 Si 0.1085(2) 0.2154(2) 0.5945(2) 0.0374(9) Uani 1 1 d . . . . .
Si2 Si 0.64256(19) 0.4219(2) 1.00745(18) 0.0200(7) Uani 1 1 d . . . . .
Si3 Si 0.8297(2) 0.3454(2) 0.7565(2) 0.0338(8) Uani 1 1 d . . . . .
Si4 Si 0.3959(6) 0.0481(7) 0.5648(6) 0.026(2) Uani 0.6 1 d D . P A 1
Si4B Si 0.3872(11) 0.0635(11) 0.5946(9) 0.028(3) Uani 0.4 1 d D . P A 2
Si5 Si 0.5215(2) 0.0638(2) 0.15333(19) 0.0240(7) Uani 1 1 d . . . . .
Si6 Si 0.2636(2) 0.2339(2) -0.01163(18) 0.0226(7) Uani 1 1 d . . . . .
Si8 Si -0.04572(19) 0.2626(2) 0.11246(18) 0.0222(7) Uani 1 1 d . . . . .
Si9 Si 0.1815(2) 0.6351(2) 0.65768(19) 0.0225(7) Uani 1 1 d . . . . .
C1A C 0.1592(7) 0.2657(7) 0.5262(6) 0.029(3) Uani 1 1 d . . . . .
H1A1 H 0.184799 0.226783 0.500894 0.035 Uiso 1 1 calc R U . . .
H1A2 H 0.107216 0.265297 0.473352 0.035 Uiso 1 1 calc R U . . .
C1B C 0.0956(9) 0.3009(9) 0.6730(9) 0.069(5) Uani 1 1 d . . . . .
H1B1 H 0.054031 0.323388 0.636884 0.104 Uiso 1 1 calc R U . . .
H1B2 H 0.067996 0.273770 0.706841 0.104 Uiso 1 1 calc R U . . .
H1B3 H 0.157788 0.350935 0.716797 0.104 Uiso 1 1 calc R U . . .
C1C C 0.1862(8) 0.1725(8) 0.6610(8) 0.053(4) Uani 1 1 d . . . . .
H1C1 H 0.192679 0.127131 0.618831 0.079 Uiso 1 1 calc R U . . .
H1C2 H 0.248647 0.222237 0.704867 0.079 Uiso 1 1 calc R U . . .
H1C3 H 0.158855 0.145072 0.694911 0.079 Uiso 1 1 calc R U . . .
C1D C -0.0105(8) 0.1216(9) 0.5107(9) 0.081(5) Uani 1 1 d . U . . .
H1D1 H -0.051372 0.145136 0.475544 0.121 Uiso 1 1 calc R U . . .
H1D2 H -0.004290 0.076261 0.468158 0.121 Uiso 1 1 calc R U . . .
H1D3 H -0.038288 0.093997 0.544124 0.121 Uiso 1 1 calc R U . . .
C2A C 0.5434(6) 0.4346(7) 0.9163(6) 0.021(2) Uani 1 1 d . . . . .
H2A1 H 0.487467 0.418217 0.926033 0.025 Uiso 1 1 calc R U . . .
H2A2 H 0.564778 0.498280 0.923429 0.025 Uiso 1 1 calc R U . . .
C2B C 0.7594(7) 0.4843(7) 1.0177(6) 0.029(3) Uani 1 1 d . . . . .
H2B1 H 0.758293 0.459440 0.958788 0.043 Uiso 1 1 calc R U . . .
H2B2 H 0.772877 0.548104 1.033460 0.043 Uiso 1 1 calc R U . . .
H2B3 H 0.808719 0.478269 1.066266 0.043 Uiso 1 1 calc R U . . .
C2C C 0.6458(7) 0.4698(8) 1.1198(6) 0.036(3) Uani 1 1 d . . . . .
H2C1 H 0.584385 0.437222 1.114922 0.053 Uiso 1 1 calc R U . . .
H2C2 H 0.695242 0.463788 1.168188 0.053 Uiso 1 1 calc R U . . .
H2C3 H 0.659400 0.533624 1.135382 0.053 Uiso 1 1 calc R U . . .
C2D C 0.6131(7) 0.2989(6) 0.9718(6) 0.026(3) Uani 1 1 d . . . . .
H2D1 H 0.551444 0.266625 0.966602 0.039 Uiso 1 1 calc R U . . .
H2D2 H 0.610723 0.275674 0.912000 0.039 Uiso 1 1 calc R U . . .
H2D3 H 0.661671 0.290172 1.018220 0.039 Uiso 1 1 calc R U . . .
C3A C 0.7707(7) 0.4032(6) 0.6889(6) 0.020(2) Uani 1 1 d . . . . .
H3A1 H 0.806764 0.424973 0.658070 0.024 Uiso 1 1 calc R U . . .
H3A2 H 0.706624 0.357934 0.639894 0.024 Uiso 1 1 calc R U . . .
C3B C 0.7499(8) 0.2786(8) 0.7896(8) 0.055(4) Uani 1 1 d . . . . .
H3B1 H 0.690363 0.235265 0.734026 0.083 Uiso 1 1 calc R U . . .
H3B2 H 0.779670 0.246175 0.822119 0.083 Uiso 1 1 calc R U . . .
H3B3 H 0.737077 0.318724 0.830212 0.083 Uiso 1 1 calc R U . . .
C3C C 0.9428(8) 0.4279(8) 0.8597(8) 0.071(5) Uani 1 1 d . . . . .
H3C1 H 0.984315 0.462839 0.840715 0.106 Uiso 1 1 calc R U . . .
H3C2 H 0.930717 0.468630 0.900597 0.106 Uiso 1 1 calc R U . . .
H3C3 H 0.973310 0.396081 0.892504 0.106 Uiso 1 1 calc R U . . .
C3D C 0.8533(10) 0.2719(10) 0.6762(10) 0.085(5) Uani 1 1 d . . . . .
H3D1 H 0.895948 0.309142 0.659721 0.128 Uiso 1 1 calc R U . . .
H3D2 H 0.882834 0.237925 0.706342 0.128 Uiso 1 1 calc R U . . .
H3D3 H 0.793645 0.229819 0.620162 0.128 Uiso 1 1 calc R U . . .
C4A C 0.3939(7) 0.1637(7) 0.5705(7) 0.029(3) Uani 1 1 d . . . . .
H4A1 H 0.338490 0.155069 0.514982 0.035 Uiso 1 1 calc R U . A 1
H4A2 H 0.389626 0.192617 0.625745 0.035 Uiso 1 1 calc R U . A 1
C4B C 0.3773(17) -0.0199(15) 0.4517(10) 0.047(6) Uani 0.65 1 d D U P A 1
H4B1 H 0.429924 0.010708 0.442203 0.071 Uiso 0.65 1 calc R U P A 1
H4B2 H 0.374034 -0.079096 0.450083 0.071 Uiso 0.65 1 calc R U P A 1
H4B3 H 0.317915 -0.027535 0.402776 0.071 Uiso 0.65 1 calc R U P A 1
C4BB C 0.386(3) -0.017(3) 0.498(2) 0.047(6) Uani 0.35 1 d D U P A 2
H4B4 H 0.382651 -0.071779 0.508799 0.070 Uiso 0.35 1 calc R U P A 2
H4B5 H 0.331311 -0.031243 0.440175 0.070 Uiso 0.35 1 calc R U P A 2
H4B6 H 0.444324 0.010789 0.495274 0.070 Uiso 0.35 1 calc R U P A 2
C4C C 0.297(2) -0.008(2) 0.585(3) 0.056(9) Uani 0.65 1 d D U P A 1
H4C1 H 0.307787 0.028815 0.645790 0.084 Uiso 0.65 1 calc R U P A 1
H4C2 H 0.236945 -0.015895 0.537002 0.084 Uiso 0.65 1 calc R U P A 1
H4C3 H 0.293065 -0.067456 0.584309 0.084 Uiso 0.65 1 calc R U P A 1
C4CB C 0.278(4) 0.010(4) 0.603(6) 0.056(9) Uani 0.35 1 d D U P A 2
H4C4 H 0.277168 -0.043310 0.615677 0.084 Uiso 0.35 1 calc R U P A 2
H4C5 H 0.277794 0.053288 0.652482 0.084 Uiso 0.35 1 calc R U P A 2
H4C6 H 0.222259 -0.007240 0.544030 0.084 Uiso 0.35 1 calc R U P A 2
C4D C 0.5134(12) 0.0693(13) 0.6581(12) 0.046(6) Uani 0.6 1 d D U P A 1
H4D1 H 0.523184 0.105475 0.718215 0.068 Uiso 0.6 1 calc R U P A 1
H4D2 H 0.514391 0.011665 0.658002 0.068 Uiso 0.6 1 calc R U P A 1
H4D3 H 0.563898 0.101779 0.646906 0.068 Uiso 0.6 1 calc R U P A 1
C4DB C 0.4947(18) 0.100(2) 0.7044(16) 0.045(6) Uani 0.4 1 d D U P A 2
H4D4 H 0.494234 0.047475 0.720325 0.068 Uiso 0.4 1 calc R U P A 2
H4D5 H 0.550818 0.125002 0.697576 0.068 Uiso 0.4 1 calc R U P A 2
H4D6 H 0.496222 0.145165 0.753549 0.068 Uiso 0.4 1 calc R U P A 2
C5A C 0.5447(7) 0.1229(7) 0.2738(6) 0.022(2) Uani 1 1 d . . . . .
H5A1 H 0.558266 0.085795 0.309653 0.026 Uiso 1 1 calc R U . . .
H5A2 H 0.601228 0.181180 0.304462 0.026 Uiso 1 1 calc R U . . .
C5B C 0.5136(7) 0.1395(7) 0.0889(6) 0.030(3) Uani 1 1 d . . . . .
H5B1 H 0.573693 0.193514 0.120642 0.045 Uiso 1 1 calc R U . . .
H5B2 H 0.500463 0.107493 0.025957 0.045 Uiso 1 1 calc R U . . .
H5B3 H 0.462576 0.156920 0.086300 0.045 Uiso 1 1 calc R U . . .
C5C C 0.4075(7) -0.0384(7) 0.0929(7) 0.038(3) Uani 1 1 d . . . . .
H5C1 H 0.355967 -0.020693 0.086820 0.056 Uiso 1 1 calc R U . . .
H5C2 H 0.396372 -0.072362 0.031371 0.056 Uiso 1 1 calc R U . . .
H5C3 H 0.410021 -0.076226 0.128505 0.056 Uiso 1 1 calc R U . . .
C5D C 0.6222(8) 0.0334(8) 0.1666(7) 0.043(3) Uani 1 1 d . . . . .
H5D1 H 0.681437 0.088382 0.198597 0.065 Uiso 1 1 calc R U . . .
H5D2 H 0.625866 -0.004053 0.202578 0.065 Uiso 1 1 calc R U . . .
H5D3 H 0.612217 -0.000188 0.105444 0.065 Uiso 1 1 calc R U . . .
C6A C 0.3149(6) 0.3333(6) 0.1007(6) 0.017(2) Uani 1 1 d . . . . .
H6A1 H 0.303101 0.383561 0.086734 0.020 Uiso 1 1 calc R U . . .
H6A2 H 0.282061 0.316054 0.135680 0.020 Uiso 1 1 calc R U . . .
C6B C 0.1519(7) 0.2332(7) -0.0951(6) 0.035(3) Uani 1 1 d . . . . .
H6B1 H 0.167139 0.289429 -0.104835 0.053 Uiso 1 1 calc R U . . .
H6B2 H 0.122463 0.182032 -0.154102 0.053 Uiso 1 1 calc R U . . .
H6B3 H 0.108040 0.227952 -0.069773 0.053 Uiso 1 1 calc R U . . .
C6C C 0.2367(7) 0.1280(7) 0.0081(7) 0.035(3) Uani 1 1 d . . . . .
H6C1 H 0.192245 0.121925 0.032751 0.052 Uiso 1 1 calc R U . . .
H6C2 H 0.208403 0.076555 -0.050470 0.052 Uiso 1 1 calc R U . . .
H6C3 H 0.295234 0.129658 0.052374 0.052 Uiso 1 1 calc R U . . .
C6D C 0.3478(7) 0.2486(7) -0.0585(7) 0.034(3) Uani 1 1 d . . . . .
H6D1 H 0.360698 0.304852 -0.068232 0.051 Uiso 1 1 calc R U . . .
H6D2 H 0.406927 0.250933 -0.014583 0.051 Uiso 1 1 calc R U . . .
H6D3 H 0.320096 0.197830 -0.117427 0.051 Uiso 1 1 calc R U . . .
C7A C 0.2231(7) 0.1081(7) 0.3106(7) 0.035(2) Uani 1 1 d D U . . .
H7A1 H 0.232056 0.136625 0.373203 0.042 Uiso 1 1 calc R U . B 1
H7A2 H 0.271386 0.084683 0.316598 0.042 Uiso 1 1 calc R U . B 1
Si7 Si 0.1016(5) 0.0111(5) 0.2373(6) 0.0342(18) Uani 0.6 1 d D U P C 1
C7B C 0.0499(11) -0.0024(12) 0.1158(8) 0.044(3) Uani 0.6 1 d D U P C 1
H7B1 H 0.044097 0.052684 0.111993 0.065 Uiso 0.6 1 calc R U P C 1
H7B2 H 0.090784 -0.013685 0.090541 0.065 Uiso 0.6 1 calc R U P C 1
H7B3 H -0.012886 -0.053333 0.080187 0.065 Uiso 0.6 1 calc R U P C 1
C7C C 0.0249(10) 0.0385(12) 0.2871(13) 0.047(4) Uani 0.55 1 d D U P C 1
H7C1 H 0.052041 0.045813 0.351798 0.070 Uiso 0.55 1 calc R U P C 1
H7C2 H 0.021962 0.094573 0.283288 0.070 Uiso 0.55 1 calc R U P C 1
H7C3 H -0.039066 -0.010595 0.251821 0.070 Uiso 0.55 1 calc R U P C 1
C7D C 0.1135(13) -0.0938(9) 0.2466(14) 0.048(3) Uani 0.55 1 d D U P C 1
H7D1 H 0.141070 -0.085658 0.311581 0.071 Uiso 0.55 1 calc R U P C 1
H7D2 H 0.050902 -0.144980 0.211362 0.071 Uiso 0.55 1 calc R U P C 1
H7D3 H 0.154572 -0.105332 0.221716 0.071 Uiso 0.55 1 calc R U P C 1
Si7B Si 0.1317(8) -0.0030(9) 0.2384(9) 0.040(3) Uani 0.4 1 d D U P C 2
C7BB C 0.0277(12) 0.0037(17) 0.1532(15) 0.044(3) Uani 0.4 1 d D U P C 2
H7B4 H -0.022784 -0.057188 0.113269 0.065 Uiso 0.4 1 calc R U P C 2
H7B5 H 0.004974 0.039141 0.186197 0.065 Uiso 0.4 1 calc R U P C 2
H7B6 H 0.046437 0.032537 0.115498 0.065 Uiso 0.4 1 calc R U P C 2
C7CB C 0.0945(15) -0.0560(14) 0.3111(15) 0.047(3) Uani 0.45 1 d D U P C 2
H7C4 H 0.044283 -0.117048 0.271748 0.071 Uiso 0.45 1 calc R U P C 2
H7C5 H 0.148810 -0.058621 0.357256 0.071 Uiso 0.45 1 calc R U P C 2
H7C6 H 0.070982 -0.019893 0.342389 0.071 Uiso 0.45 1 calc R U P C 2
C7DB C 0.1809(15) -0.0668(13) 0.1799(15) 0.051(5) Uani 0.45 1 d D U P C 2
H7D4 H 0.132417 -0.128458 0.139443 0.077 Uiso 0.45 1 calc R U P C 2
H7D5 H 0.200371 -0.037112 0.143056 0.077 Uiso 0.45 1 calc R U P C 2
H7D6 H 0.235737 -0.068392 0.226482 0.077 Uiso 0.45 1 calc R U P C 2
C8A C 0.0199(6) 0.3624(6) 0.2273(6) 0.019(2) Uani 1 1 d . . . . .
H8A1 H 0.071261 0.408863 0.226448 0.022 Uiso 1 1 calc R U . . .
H8A2 H -0.024357 0.388113 0.232359 0.022 Uiso 1 1 calc R U . . .
C8B C -0.1345(7) 0.2882(7) 0.0297(6) 0.034(3) Uani 1 1 d . . . . .
H8B1 H -0.101836 0.344463 0.025826 0.051 Uiso 1 1 calc R U . . .
H8B2 H -0.168810 0.238995 -0.031483 0.051 Uiso 1 1 calc R U . . .
H8B3 H -0.179277 0.294678 0.051505 0.051 Uiso 1 1 calc R U . . .
C8C C 0.0400(7) 0.2533(7) 0.0706(7) 0.035(3) Uani 1 1 d . . . . .
H8C1 H 0.070896 0.309902 0.066329 0.053 Uiso 1 1 calc R U . . .
H8C2 H 0.087847 0.241304 0.114018 0.053 Uiso 1 1 calc R U . . .
H8C3 H 0.006356 0.203945 0.009619 0.053 Uiso 1 1 calc R U . . .
C8D C -0.1052(7) 0.1568(7) 0.1213(7) 0.037(3) Uani 1 1 d . . . . .
H8D1 H -0.149913 0.162751 0.143356 0.055 Uiso 1 1 calc R U . . .
H8D2 H -0.139306 0.107084 0.060469 0.055 Uiso 1 1 calc R U . . .
H8D3 H -0.057815 0.144443 0.164868 0.055 Uiso 1 1 calc R U . . .
C9A C 0.2909(6) 0.6277(6) 0.6549(6) 0.019(2) Uani 1 1 d . . . . .
H9A1 H 0.348339 0.679622 0.707469 0.023 Uiso 1 1 calc R U . . .
H9A2 H 0.293601 0.571911 0.661667 0.023 Uiso 1 1 calc R U . . .
C9B C 0.1367(8) 0.6982(8) 0.5902(8) 0.042(3) Uani 1 1 d . . . . .
H9B1 H 0.117873 0.666772 0.525248 0.063 Uiso 1 1 calc R U . . .
H9B2 H 0.081896 0.702228 0.595209 0.063 Uiso 1 1 calc R U . . .
H9B3 H 0.186578 0.758973 0.614562 0.063 Uiso 1 1 calc R U . . .
C9C C 0.0904(7) 0.5183(7) 0.6146(7) 0.032(3) Uani 1 1 d . . . . .
H9C1 H 0.071471 0.485790 0.549852 0.048 Uiso 1 1 calc R U . . .
H9C2 H 0.116605 0.487163 0.651686 0.048 Uiso 1 1 calc R U . . .
H9C3 H 0.035043 0.520614 0.619623 0.048 Uiso 1 1 calc R U . . .
C9D C 0.2163(7) 0.6953(8) 0.7792(7) 0.044(4) Uani 1 1 d . . . . .
H9D1 H 0.240103 0.662665 0.815660 0.065 Uiso 1 1 calc R U . . .
H9D2 H 0.265972 0.756112 0.803073 0.065 Uiso 1 1 calc R U . . .
H9D3 H 0.161289 0.699367 0.783720 0.065 Uiso 1 1 calc R U . . .

loop_
_atom_site_aniso_label
_atom_site_aniso_U_11
_atom_site_aniso_U_22
_atom_site_aniso_U_33
_atom_site_aniso_U_23
_atom_site_aniso_U_13
_atom_site_aniso_U_12
Au1 0.0127(2) 0.0143(2) 0.01459(18) 0.00624(16) 0.00732(16) 0.00508(17)
Au2 0.0148(2) 0.0118(2) 0.00992(17) 0.00297(15) 0.00563(16) 0.00496(17)
Au3 0.0196(2) 0.0116(2) 0.01202(18) 0.00516(15) 0.00663(16) 0.00758(17)
Au4 0.0126(2) 0.0093(2) 0.01156(18) 0.00161(15) 0.00421(16) 0.00326(16)
Au5 0.0141(2) 0.0216(2) 0.01422(19) 0.00891(17) 0.00641(16) 0.00943(18)
Au6 0.0143(2) 0.0140(2) 0.01698(19) 0.00240(16) 0.00725(17) 0.00732(17)
Au7 0.0149(2) 0.0185(2) 0.01292(18) 0.00667(16) 0.00535(16) 0.00556(18)
Au8 0.0171(2) 0.0176(2) 0.01224(18) 0.00612(16) 0.00697(16) 0.00783(18)
Au9 0.0207(2) 0.0149(2) 0.01478(19) 0.00392(16) 0.00789(17) 0.00902(18)
Au10 0.0182(2) 0.0145(2) 0.01422(19) 0.00269(16) 0.00647(17) 0.00847(18)
Au11 0.0143(2) 0.0152(2) 0.01545(19) 0.00421(16) 0.00512(16) 0.00537(17)
Au12 0.0139(2) 0.0184(2) 0.01168(18) 0.00319(16) 0.00495(16) 0.00755(17)
Pt1 0.0110(3) 0.0082(3) 0.0091(2) 0.0024(2) 0.0047(2) 0.0037(2)
S1 0.0176(13) 0.0272(16) 0.0161(12) 0.0114(11) 0.0104(11) 0.0130(12)
S2 0.0176(13) 0.0201(15) 0.0132(12) 0.0073(11) 0.0064(11) 0.0088(12)
S3 0.0173(13) 0.0223(15) 0.0131(12) 0.0081(11) 0.0070(11) 0.0098(12)
S4 0.0263(15) 0.0132(14) 0.0135(12) 0.0057(10) 0.0056(11) 0.0103(12)
S5 0.0247(15) 0.0157(15) 0.0156(12) 0.0023(11) 0.0080(12) 0.0084(12)
S6 0.0161(13) 0.0148(14) 0.0125(12) 0.0025(10) 0.0062(11) 0.0038(11)
S7 0.0150(13) 0.0102(14) 0.0184(13) 0.0000(10) 0.0047(11) 0.0019(11)
S8 0.0145(13) 0.0182(15) 0.0138(12) 0.0031(11) 0.0053(11) 0.0053(11)
S9 0.0144(13) 0.0184(15) 0.0147(12) 0.0038(10) 0.0069(11) 0.0099(11)
Si1 0.0239(18) 0.049(2) 0.039(2) 0.0270(18) 0.0157(16) 0.0074(17)
Si2 0.0182(16) 0.0277(18) 0.0143(14) 0.0099(13) 0.0065(13) 0.0106(14)
Si3 0.0291(19) 0.030(2) 0.044(2) 0.0186(17) 0.0110(16) 0.0195(16)
Si4 0.020(3) 0.017(5) 0.035(5) 0.013(4) 0.009(4) 0.004(3)
Si4B 0.036(6) 0.018(6) 0.031(7) 0.008(6) 0.014(5) 0.016(5)
Si5 0.0348(19) 0.0218(18) 0.0217(15) 0.0058(13) 0.0154(14) 0.0198(15)
Si6 0.0204(16) 0.0230(18) 0.0159(14) 0.0017(13) 0.0073(13) 0.0055(14)
Si8 0.0168(15) 0.0298(19) 0.0147(14) 0.0026(13) 0.0048(13) 0.0120(14)
Si9 0.0210(16) 0.0262(19) 0.0194(15) 0.0040(13) 0.0123(13) 0.0098(14)
C1A 0.020(6) 0.034(7) 0.023(6) 0.016(5) 0.008(5) -0.002(5)
C1B 0.079(11) 0.062(11) 0.104(13) 0.048(10) 0.074(10) 0.026(9)
C1C 0.042(8) 0.067(10) 0.069(9) 0.056(8) 0.025(7) 0.026(8)
C1D 0.046(8) 0.072(10) 0.086(10) 0.044(9) 0.020(8) -0.017(7)
C2A 0.017(6) 0.018(6) 0.025(6) 0.006(5) 0.014(5) 0.003(5)
C2B 0.029(6) 0.028(7) 0.022(6) 0.006(5) 0.009(5) 0.010(5)
C2C 0.022(6) 0.060(9) 0.011(5) 0.006(5) 0.002(5) 0.014(6)
C2D 0.025(6) 0.021(6) 0.027(6) 0.017(5) 0.008(5) 0.003(5)
C3A 0.025(6) 0.016(6) 0.023(5) 0.004(5) 0.017(5) 0.009(5)
C3B 0.064(10) 0.055(10) 0.047(8) 0.040(7) 0.015(7) 0.024(8)
C3C 0.043(9) 0.037(9) 0.076(11) 0.022(8) -0.021(8) 0.011(7)
C3D 0.116(14) 0.080(13) 0.111(14) 0.046(11) 0.064(12) 0.087(12)
C4A 0.045(7) 0.020(7) 0.031(6) 0.007(5) 0.029(6) 0.012(6)
C4B 0.035(9) 0.024(8) 0.053(14) -0.003(12) 0.009(13) 0.007(7)
C4BB 0.035(9) 0.024(8) 0.053(14) -0.003(12) 0.009(13) 0.007(7)
C4C 0.032(13) 0.031(14) 0.072(16) 0.025(12) 0.005(9) -0.006(10)
C4CB 0.032(13) 0.031(14) 0.072(16) 0.025(12) 0.006(9) -0.006(10)
C4D 0.052(11) 0.016(10) 0.041(11) 0.016(9) -0.006(9) 0.013(8)
C4DB 0.052(11) 0.016(10) 0.041(11) 0.016(9) -0.006(9) 0.013(8)
C5A 0.031(6) 0.021(6) 0.026(6) 0.015(5) 0.016(5) 0.019(5)
C5B 0.032(7) 0.035(7) 0.011(5) 0.004(5) 0.004(5) 0.011(6)
C5C 0.052(8) 0.030(7) 0.024(6) 0.001(5) 0.020(6) 0.016(6)
C5D 0.058(9) 0.053(9) 0.028(7) 0.015(6) 0.025(6) 0.030(7)
C6A 0.031(6) 0.010(6) 0.019(5) 0.007(4) 0.015(5) 0.016(5)
C6B 0.032(7) 0.034(8) 0.016(6) -0.002(5) 0.000(5) 0.007(6)
C6C 0.023(6) 0.031(7) 0.035(7) 0.006(6) 0.006(6) 0.008(6)
C6D 0.030(7) 0.036(8) 0.024(6) 0.000(5) 0.016(5) 0.005(6)
C7A 0.023(4) 0.018(4) 0.051(4) 0.017(3) 0.006(3) 0.006(4)
Si7 0.022(4) 0.019(3) 0.045(3) 0.014(2) 0.007(3) -0.001(3)
C7B 0.024(6) 0.021(6) 0.056(5) 0.012(5) 0.005(4) -0.008(5)
C7C 0.027(7) 0.024(10) 0.062(9) 0.014(8) 0.012(8) -0.008(7)
C7D 0.027(6) 0.019(5) 0.058(6) 0.011(4) -0.001(5) -0.008(4)
Si7B 0.025(5) 0.021(4) 0.052(4) 0.015(3) 0.003(4) 0.001(4)
C7BB 0.024(6) 0.021(6) 0.056(5) 0.012(5) 0.005(4) -0.008(5)
C7CB 0.026(6) 0.019(5) 0.058(6) 0.011(4) -0.001(5) -0.009(4)
C7DB 0.035(9) 0.027(8) 0.050(9) 0.002(6) -0.002(7) 0.002(8)
C8A 0.012(5) 0.015(6) 0.020(5) 0.003(4) 0.004(4) 0.003(5)
C8B 0.020(6) 0.041(8) 0.024(6) -0.001(5) 0.003(5) 0.012(6)
C8C 0.035(7) 0.044(8) 0.028(6) -0.001(6) 0.016(6) 0.028(6)
C8D 0.030(7) 0.030(7) 0.034(7) 0.004(6) 0.006(6) 0.014(6)
C9A 0.020(6) 0.015(6) 0.021(5) 0.003(4) 0.013(5) 0.004(5)
C9B 0.045(8) 0.052(9) 0.056(8) 0.030(7) 0.032(7) 0.036(7)
C9C 0.019(6) 0.041(8) 0.026(6) 0.006(5) 0.011(5) 0.006(6)
C9D 0.027(7) 0.058(9) 0.036(7) 0.001(6) 0.020(6) 0.014(7)

loop_
_atom_type_symbol
_atom_type_description
_atom_type_scat_dispersion_real
_atom_type_scat_dispersion_imag
_atom_type_scat_source
C C 0.0033 0.0016 'International Tables Vol C Tables 4.2.6.8 and 6.1.1.4'
H H 0.0000 0.0000 'International Tables Vol C Tables 4.2.6.8 and 6.1.1.4'
Au Au -2.0133 8.8022 'International Tables Vol C Tables 4.2.6.8 and 6.1.1.4'
Pt Pt -1.7033 8.3905 'International Tables Vol C Tables 4.2.6.8 and 6.1.1.4'
S S 0.1246 0.1234 'International Tables Vol C Tables 4.2.6.8 and 6.1.1.4'
Si Si 0.0817 0.0704 'International Tables Vol C Tables 4.2.6.8 and 6.1.1.4'

loop_
_geom_angle_atom_site_label_1
_geom_angle_atom_site_label_2
_geom_angle_atom_site_label_3
_geom_angle
_geom_angle_site_symmetry_1
_geom_angle_site_symmetry_3
S1 Au1 Au3 108.48(6) . .
S1 Au1 Pt1 154.22(6) . .
Au3 Au1 Pt1 59.677(15) . .
S1 Au1 Au5 141.85(6) . .
Au3 Au1 Au5 108.311(16) . .
Pt1 Au1 Au5 59.436(11) . .
S1 Au1 Au4 139.47(7) . .
Au3 Au1 Au4 59.766(15) . .
Pt1 Au1 Au4 57.866(12) . .
Au5 Au1 Au4 57.823(15) . .
S1 Au1 Au6 111.52(7) . .
Au3 Au1 Au6 106.117(18) . .
Pt1 Au1 Au6 57.259(10) . .
Au5 Au1 Au6 66.755(15) . .
Au4 Au1 Au6 109.001(16) . .
S1 Au1 Au2 96.18(6) . .
Au3 Au1 Au2 58.008(16) . .
Pt1 Au1 Au2 58.038(14) . .
Au5 Au1 Au2 111.633(18) . .
Au4 Au1 Au2 105.706(19) . .
Au6 Au1 Au2 58.234(13) . .
S1 Au1 Au12 77.06(6) . .
Au3 Au1 Au12 174.064(17) . .
Pt1 Au1 Au12 114.399(17) . .
Au5 Au1 Au12 66.669(13) . .
Au4 Au1 Au12 117.522(17) . .
Au6 Au1 Au12 69.284(16) . .
Au2 Au1 Au12 120.075(19) . .
S1 Au1 Au7 45.84(6) . .
Au3 Au1 Au7 64.896(13) . .
Pt1 Au1 Au7 112.711(14) . .
Au5 Au1 Au7 172.109(17) . .
Au4 Au1 Au7 118.368(18) . .
Au6 Au1 Au7 110.393(16) . .
Au2 Au1 Au7 61.761(14) . .
Au12 Au1 Au7 119.852(15) . .
S1 Au1 Au11 96.45(6) . .
Au3 Au1 Au11 112.865(18) . .
Pt1 Au1 Au11 109.217(16) . .
Au5 Au1 Au11 59.742(15) . .
Au4 Au1 Au11 61.104(16) . .
Au6 Au1 Au11 120.777(16) . .
Au2 Au1 Au11 166.434(16) . .
Au12 Au1 Au11 67.860(15) . .
Au7 Au1 Au11 125.775(17) . .
S6 Au2 Au3 143.22(6) 2_666 .
S6 Au2 Pt1 156.54(6) 2_666 .
Au3 Au2 Pt1 59.781(11) . .
S6 Au2 Au6 104.81(6) 2_666 .
Au3 Au2 Au6 108.218(18) . .
Pt1 Au2 Au6 58.220(12) . .
S6 Au2 Au5 117.53(6) 2_666 2_666
Au3 Au2 Au5 68.977(15) . 2_666
Pt1 Au2 Au5 58.905(10) . 2_666
Au6 Au2 Au5 104.479(17) . 2_666
S6 Au2 Au1 130.94(6) 2_666 .
Au3 Au2 Au1 58.047(14) . .
Pt1 Au2 Au1 58.288(13) . .
Au6 Au2 Au1 60.740(16) . .
Au5 Au2 Au1 111.532(19) 2_666 .
S6 Au2 Au4 100.54(6) 2_666 2_666
Au3 Au2 Au4 110.953(19) . 2_666
Pt1 Au2 Au4 57.187(11) . 2_666
Au6 Au2 Au4 56.362(15) . 2_666
Au5 Au2 Au4 56.587(13) 2_666 2_666
Au1 Au2 Au4 105.654(18) . 2_666
S6 Au2 Au10 46.91(6) 2_666 2_666
Au3 Au2 Au10 169.859(16) . 2_666
Pt1 Au2 Au10 110.206(14) . 2_666
Au6 Au2 Au10 62.580(15) . 2_666
Au5 Au2 Au10 108.084(16) 2_666 2_666
Au1 Au2 Au10 116.467(17) . 2_666
Au4 Au2 Au10 60.995(15) 2_666 2_666
S6 Au2 Au7 86.69(6) 2_666 .
Au3 Au2 Au7 65.549(16) . .
Pt1 Au2 Au7 114.271(14) . .
Au6 Au2 Au7 113.712(18) . .
Au5 Au2 Au7 127.328(18) 2_666 .
Au1 Au2 Au7 63.298(15) . .
Au4 Au2 Au7 168.825(16) 2_666 .
Au10 Au2 Au7 121.032(18) 2_666 .
S6 Au2 Au8 87.29(6) 2_666 .
Au3 Au2 Au8 60.929(15) . .
Pt1 Au2 Au8 109.574(15) . .
Au6 Au2 Au8 167.705(17) . .
Au5 Au2 Au8 67.098(15) 2_666 .
Au1 Au2 Au8 112.885(18) . .
Au4 Au2 Au8 120.013(18) 2_666 .
Au10 Au2 Au8 127.670(16) 2_666 .
Au7 Au2 Au8 68.445(17) . .
S4 Au3 Pt1 151.47(6) . .
S4 Au3 Au2 142.97(6) . .
Pt1 Au3 Au2 60.242(15) . .
S4 Au3 Au1 136.26(6) . .
Pt1 Au3 Au1 60.407(12) . .
Au2 Au3 Au1 63.944(14) . .
S4 Au3 Au4 104.23(6) . .
Pt1 Au3 Au4 59.079(12) . .
Au2 Au3 Au4 112.640(17) . .
Au1 Au3 Au4 62.769(13) . .
S4 Au3 Au8 78.49(6) . .
Pt1 Au3 Au8 113.932(16) . .
Au2 Au3 Au8 65.915(14) . .
Au1 Au3 Au8 122.358(17) . .
Au4 Au3 Au8 169.352(18) . .
S4 Au3 Au6 96.18(6) . 2_666
Pt1 Au3 Au6 55.455(11) . 2_666
Au2 Au3 Au6 107.267(17) . 2_666
Au1 Au3 Au6 106.026(17) . 2_666
Au4 Au3 Au6 55.260(15) . 2_666
Au8 Au3 Au6 114.46(2) . 2_666
S4 Au3 Au9 46.27(6) . .
Pt1 Au3 Au9 107.741(17) . .
Au2 Au3 Au9 166.076(17) . .
Au1 Au3 Au9 117.962(17) . .
Au4 Au3 Au9 61.107(14) . .
Au8 Au3 Au9 117.658(17) . .
Au6 Au3 Au9 58.815(14) 2_666 .
S4 Au3 Au5 116.89(6) . 2_666
Pt1 Au3 Au5 54.988(12) . 2_666
Au2 Au3 Au5 56.942(15) . 2_666
Au1 Au3 Au5 106.85(2) . 2_666
Au4 Au3 Au5 105.122(15) . 2_666
Au8 Au3 Au5 64.907(13) . 2_666
Au6 Au3 Au5 60.364(13) 2_666 2_666
Au9 Au3 Au5 111.159(17) . 2_666
S4 Au3 Au7 95.73(6) . .
Pt1 Au3 Au7 112.587(15) . .
Au2 Au3 Au7 63.028(14) . .
Au1 Au3 Au7 64.027(15) . .
Au4 Au3 Au7 120.222(19) . .
Au8 Au3 Au7 69.198(17) . .
Au6 Au3 Au7 168.035(17) 2_666 .
Au9 Au3 Au7 130.807(16) . .
Au5 Au3 Au7 114.592(16) 2_666 .
S7 Au4 Au6 140.25(6) . 2_666
S7 Au4 Pt1 158.88(6) . .
Au6 Au4 Pt1 59.466(11) 2_666 .
S7 Au4 Au5 99.83(6) . .
Au6 Au4 Au5 109.529(18) 2_666 .
Pt1 Au4 Au5 60.154(15) . .
S7 Au4 Au3 128.72(6) . .
Au6 Au4 Au3 66.976(14) 2_666 .
Pt1 Au4 Au3 59.100(11) . .
Au5 Au4 Au3 107.488(17) . .
S7 Au4 Au1 106.77(6) . .
Au6 Au4 Au1 111.083(17) 2_666 .
Pt1 Au4 Au1 58.565(13) . .
Au5 Au4 Au1 59.146(14) . .
Au3 Au4 Au1 57.465(15) . .
S7 Au4 Au2 120.29(6) . 2_666
Au6 Au4 Au2 59.369(14) 2_666 2_666
Pt1 Au4 Au2 57.621(14) . 2_666
Au5 Au4 Au2 59.552(16) . 2_666
Au3 Au4 Au2 110.951(17) . 2_666
Au1 Au4 Au2 106.225(18) . 2_666
S7 Au4 Au9 89.11(6) . .
Au6 Au4 Au9 63.464(15) 2_666 .
Pt1 Au4 Au9 110.751(17) . .
Au5 Au4 Au9 170.883(17) . .
Au3 Au4 Au9 64.904(13) . .
Au1 Au4 Au9 116.652(17) . .
Au2 Au4 Au9 117.257(19) 2_666 .
S7 Au4 Au10 80.83(6) . .
Au6 Au4 Au10 63.983(15) 2_666 .
Pt1 Au4 Au10 111.557(16) . .
Au5 Au4 Au10 111.465(16) . .
Au3 Au4 Au10 124.747(19) . .
Au1 Au4 Au10 168.359(17) . .
Au2 Au4 Au10 62.133(15) 2_666 .
Au9 Au4 Au10 71.516(15) . .
S7 Au4 Au11 46.61(6) . .
Au6 Au4 Au11 171.087(18) 2_666 .
Pt1 Au4 Au11 112.940(15) . .
Au5 Au4 Au11 61.563(14) . .
Au3 Au4 Au11 114.188(15) . .
Au1 Au4 Au11 64.906(14) . .
Au2 Au4 Au11 113.235(16) 2_666 .
Au9 Au4 Au11 125.349(17) . .
Au10 Au4 Au11 118.279(16) . .
S3 Au5 Au4 142.31(6) 2_666 .
S3 Au5 Pt1 144.66(6) 2_666 .
Au4 Au5 Pt1 59.713(12) . .
S3 Au5 Au1 145.60(6) 2_666 .
Au4 Au5 Au1 63.031(14) . .
Pt1 Au5 Au1 59.738(13) . .
S3 Au5 Au2 101.59(6) 2_666 2_666
Au4 Au5 Au2 63.861(14) . 2_666
Pt1 Au5 Au2 58.942(15) . 2_666
Au1 Au5 Au2 112.535(16) . 2_666
S3 Au5 Au11 99.35(6) 2_666 .
Au4 Au5 Au11 65.471(18) . .
Pt1 Au5 Au11 115.859(16) . .
Au1 Au5 Au11 67.574(14) . .
Au2 Au5 Au11 120.139(19) 2_666 .
S3 Au5 Au6 110.75(6) 2_666 .
Au4 Au5 Au6 106.503(17) . .
Pt1 Au5 Au6 54.495(11) . .
Au1 Au5 Au6 58.298(16) . .
Au2 Au5 Au6 103.079(16) 2_666 .
Au11 Au5 Au6 120.243(16) . .
S3 Au5 Au3 90.04(6) 2_666 2_666
Au4 Au5 Au3 105.044(19) . 2_666
Pt1 Au5 Au3 54.642(11) . 2_666
Au1 Au5 Au3 106.142(15) . 2_666
Au2 Au5 Au3 54.082(14) 2_666 2_666
Au11 Au5 Au3 170.091(17) . 2_666
Au6 Au5 Au3 58.208(12) . 2_666
S3 Au5 Au12 85.90(6) 2_666 .
Au4 Au5 Au12 116.006(16) . .
Pt1 Au5 Au12 109.041(18) . .
Au1 Au5 Au12 59.769(13) . .
Au2 Au5 Au12 166.998(16) 2_666 .
Au11 Au5 Au12 68.247(16) . .
Au6 Au5 Au12 64.113(14) . .
Au3 Au5 Au12 115.973(18) 2_666 .
S3 Au5 Au8 43.50(6) 2_666 2_666
Au4 Au5 Au8 120.742(17) . 2_666
Pt1 Au5 Au8 104.746(16) . 2_666
Au1 Au5 Au8 161.077(17) . 2_666
Au2 Au5 Au8 60.651(12) 2_666 2_666
Au11 Au5 Au8 131.348(16) . 2_666
Au6 Au5 Au8 104.555(19) . 2_666
Au3 Au5 Au8 55.124(12) 2_666 2_666
Au12 Au5 Au8 122.796(16) . 2_666
S9 Au6 Pt1 148.32(6) . .
S9 Au6 Au4 151.14(6) . 2_666
Pt1 Au6 Au4 60.358(14) . 2_666
S9 Au6 Au2 125.33(6) . .
Pt1 Au6 Au2 59.536(14) . .
Au4 Au6 Au2 64.268(15) 2_666 .
S9 Au6 Au1 94.57(6) . .
Pt1 Au6 Au1 58.780(14) . .
Au4 Au6 Au1 112.101(17) 2_666 .
Au2 Au6 Au1 61.027(15) . .
S9 Au6 Au9 92.56(6) . 2_666
Pt1 Au6 Au9 111.280(17) . 2_666
Au4 Au6 Au9 63.258(13) 2_666 2_666
Au2 Au6 Au9 121.409(17) . 2_666
Au1 Au6 Au9 168.095(17) . 2_666
S9 Au6 Au3 126.50(6) . 2_666
Pt1 Au6 Au3 56.233(12) . 2_666
Au4 Au6 Au3 57.765(14) 2_666 2_666
Au2 Au6 Au3 107.709(18) . 2_666
Au1 Au6 Au3 106.076(15) . 2_666
Au9 Au6 Au3 62.042(12) 2_666 2_666
S9 Au6 Au10 94.96(6) . 2_666
Pt1 Au6 Au10 111.940(16) . 2_666
Au4 Au6 Au10 63.589(13) 2_666 2_666
Au2 Au6 Au10 63.411(16) . 2_666
Au1 Au6 Au10 117.440(16) . 2_666
Au9 Au6 Au10 71.301(14) 2_666 2_666
Au3 Au6 Au10 116.228(18) 2_666 2_666
S9 Au6 Au5 96.07(6) . .
Pt1 Au6 Au5 55.600(12) . .
Au4 Au6 Au5 108.018(15) 2_666 .
Au2 Au6 Au5 104.492(19) . .
Au1 Au6 Au5 54.947(13) . .
Au9 Au6 Au5 114.797(17) 2_666 .
Au3 Au6 Au5 61.427(15) 2_666 .
Au10 Au6 Au5 167.094(17) 2_666 .
S1 Au7 S2 175.26(9) . .
S1 Au7 Au2 92.22(6) . .
S2 Au7 Au2 92.52(6) . .
S1 Au7 Au1 48.15(6) . .
S2 Au7 Au1 135.52(6) . .
Au2 Au7 Au1 54.941(11) . .
S1 Au7 Au3 97.32(6) . .
S2 Au7 Au3 85.55(6) . .
Au2 Au7 Au3 51.423(13) . .
Au1 Au7 Au3 51.077(13) . .
S3 Au8 S2 172.74(9) . .
S3 Au8 Au3 95.19(6) . .
S2 Au8 Au3 90.46(6) . .
S3 Au8 Au2 94.51(6) . .
S2 Au8 Au2 92.52(6) . .
Au3 Au8 Au2 53.155(13) . .
S3 Au8 Au5 44.58(6) . 2_666
S2 Au8 Au5 142.67(6) . 2_666
Au3 Au8 Au5 59.971(15) . 2_666
Au2 Au8 Au5 52.253(13) . 2_666
S4 Au9 S5 172.55(9) . .
S4 Au9 Au4 98.76(7) . .
S5 Au9 Au4 87.17(7) . .
S4 Au9 Au6 97.62(6) . 2_666
S5 Au9 Au6 89.54(7) . 2_666
Au4 Au9 Au6 53.279(16) . 2_666
S4 Au9 Au3 47.68(6) . .
S5 Au9 Au3 139.34(7) . .
Au4 Au9 Au3 53.988(14) . .
Au6 Au9 Au3 59.142(15) 2_666 .
S5 Au10 S6 173.26(8) . .
S5 Au10 Au4 86.12(6) . .
S6 Au10 Au4 98.33(6) . .
S5 Au10 Au6 88.33(6) . 2_666
S6 Au10 Au6 98.39(6) . 2_666
Au4 Au10 Au6 52.427(15) . 2_666
S5 Au10 Au2 137.69(6) . 2_666
S6 Au10 Au2 48.65(6) . 2_666
Au4 Au10 Au2 56.869(11) . 2_666
Au6 Au10 Au2 54.010(12) 2_666 2_666
S8 Au11 S7 171.96(8) . .
S8 Au11 Au5 92.63(6) . .
S7 Au11 Au5 94.12(6) . .
S8 Au11 Au4 139.18(6) . .
S7 Au11 Au4 48.84(6) . .
Au5 Au11 Au4 52.965(13) . .
S8 Au11 Au1 88.95(6) . .
S7 Au11 Au1 98.62(6) . .
Au5 Au11 Au1 52.684(12) . .
Au4 Au11 Au1 53.990(12) . .
S8 Au12 S9 172.21(9) . .
S8 Au12 Au1 95.25(7) . .
S9 Au12 Au1 92.46(6) . .
S8 Au12 Au5 88.67(6) . .
S9 Au12 Au5 95.06(6) . .
Au1 Au12 Au5 53.563(14) . .
Au6 Pt1 Au6 180.0 2_666 .
Au6 Pt1 Au4 119.824(16) 2_666 2_666
Au6 Pt1 Au4 60.176(15) . 2_666
Au6 Pt1 Au4 60.177(15) 2_666 .
Au6 Pt1 Au4 119.823(15) . .
Au4 Pt1 Au4 180.0 2_666 .
Au6 Pt1 Au3 111.690(14) 2_666 2_666
Au6 Pt1 Au3 68.311(14) . 2_666
Au4 Pt1 Au3 61.821(15) 2_666 2_666
Au4 Pt1 Au3 118.179(15) . 2_666
Au6 Pt1 Au3 68.310(14) 2_666 .
Au6 Pt1 Au3 111.690(14) . .
Au4 Pt1 Au3 118.179(15) 2_666 .
Au4 Pt1 Au3 61.821(15) . .
Au3 Pt1 Au3 180.0 2_666 .
Au6 Pt1 Au5 110.096(14) 2_666 .
Au6 Pt1 Au5 69.905(14) . .
Au4 Pt1 Au5 119.867(12) 2_666 .
Au4 Pt1 Au5 60.133(13) . .
Au3 Pt1 Au5 70.370(12) 2_666 .
Au3 Pt1 Au5 109.631(12) . .
Au6 Pt1 Au5 69.904(15) 2_666 2_666
Au6 Pt1 Au5 110.096(14) . 2_666
Au4 Pt1 Au5 60.133(13) 2_666 2_666
Au4 Pt1 Au5 119.867(12) . 2_666
Au3 Pt1 Au5 109.630(13) 2_666 2_666
Au3 Pt1 Au5 70.370(13) . 2_666
Au5 Pt1 Au5 180.0 . 2_666
Au6 Pt1 Au2 62.244(11) 2_666 2_666
Au6 Pt1 Au2 117.757(11) . 2_666
Au4 Pt1 Au2 114.809(12) 2_666 2_666
Au4 Pt1 Au2 65.192(11) . 2_666
Au3 Pt1 Au2 59.978(12) 2_666 2_666
Au3 Pt1 Au2 120.021(13) . 2_666
Au5 Pt1 Au2 62.153(13) . 2_666
Au5 Pt1 Au2 117.846(13) 2_666 2_666
Au6 Pt1 Au2 117.755(11) 2_666 .
Au6 Pt1 Au2 62.244(11) . .
Au4 Pt1 Au2 65.192(12) 2_666 .
Au4 Pt1 Au2 114.807(12) . .
Au3 Pt1 Au2 120.023(13) 2_666 .
Au3 Pt1 Au2 59.977(12) . .
Au5 Pt1 Au2 117.848(14) . .
Au5 Pt1 Au2 62.153(13) 2_666 .
Au2 Pt1 Au2 180.0 2_666 .
Au6 Pt1 Au1 63.961(15) 2_666 2_666
Au6 Pt1 Au1 116.039(15) . 2_666
Au4 Pt1 Au1 63.570(13) 2_666 2_666
Au4 Pt1 Au1 116.432(13) . 2_666
Au3 Pt1 Au1 59.915(12) 2_666 2_666
Au3 Pt1 Au1 120.085(12) . 2_666
Au5 Pt1 Au1 119.174(15) . 2_666
Au5 Pt1 Au1 60.825(15) 2_666 2_666
Au2 Pt1 Au1 63.675(11) 2_666 2_666
Au2 Pt1 Au1 116.326(11) . 2_666
Au6 Pt1 Au1 116.039(15) 2_666 .
Au6 Pt1 Au1 63.961(15) . .
Au4 Pt1 Au1 116.430(12) 2_666 .
Au4 Pt1 Au1 63.569(12) . .
Au3 Pt1 Au1 120.086(12) 2_666 .
Au3 Pt1 Au1 59.915(12) . .
Au5 Pt1 Au1 60.827(15) . .
Au5 Pt1 Au1 119.175(15) 2_666 .
Au2 Pt1 Au1 116.326(11) 2_666 .
Au2 Pt1 Au1 63.674(11) . .
Au1 Pt1 Au1 180.0 2_666 .
C1A S1 Au7 108.8(4) . .
C1A S1 Au1 109.4(3) . .
Au7 S1 Au1 86.01(8) . .
C2A S2 Au8 106.0(3) . .
C2A S2 Au7 108.9(3) . .
Au8 S2 Au7 100.93(9) . .
C3A S3 Au8 105.2(3) . .
C3A S3 Au5 104.6(3) . 2_666
Au8 S3 Au5 91.92(9) . 2_666
C4A S4 Au9 106.2(3) . .
C4A S4 Au3 104.5(3) . .
Au9 S4 Au3 86.05(8) . .
C5A S5 Au9 107.5(3) . .
C5A S5 Au10 106.4(3) . .
Au9 S5 Au10 103.46(10) . .
C6A S6 Au10 102.6(3) . .
C6A S6 Au2 105.5(3) . 2_666
Au10 S6 Au2 84.44(8) . 2_666
C7A S7 Au11 103.9(4) . .
C7A S7 Au4 107.9(3) . .
Au11 S7 Au4 84.55(8) . .
C8A S8 Au11 103.7(3) . .
C8A S8 Au12 105.0(3) . .
Au11 S8 Au12 99.52(9) . .
C9A S9 Au12 103.5(3) . .
C9A S9 Au6 103.5(3) . .
Au12 S9 Au6 93.51(9) . .
C1C Si1 C1B 110.1(6) . .
C1C Si1 C1D 110.1(6) . .
C1B Si1 C1D 109.0(7) . .
C1C Si1 C1A 109.8(5) . .
C1B Si1 C1A 110.2(5) . .
C1D Si1 C1A 107.7(5) . .
C2B Si2 C2C 109.0(5) . .
C2B Si2 C2D 110.1(5) . .
C2C Si2 C2D 111.6(5) . .
C2B Si2 C2A 111.5(4) . .
C2C Si2 C2A 107.0(5) . .
C2D Si2 C2A 107.6(4) . .
C3B Si3 C3C 110.7(6) . .
C3B Si3 C3D 111.2(7) . .
C3C Si3 C3D 109.4(7) . .
C3B Si3 C3A 109.8(5) . .
C3C Si3 C3A 111.0(5) . .
C3D Si3 C3A 104.7(5) . .
C4B Si4 C4C 110.7(15) . .
C4B Si4 C4D 109.6(10) . .
C4C Si4 C4D 111.8(15) . .
C4B Si4 C4A 112.0(9) . .
C4C Si4 C4A 104.2(12) . .
C4D Si4 C4A 108.5(8) . .
C4A Si4B C4DB 106.5(13) . .
C4A Si4B C4BB 106.9(17) . .
C4DB Si4B C4BB 110.7(19) . .
C4A Si4B C4CB 112(3) . .
C4DB Si4B C4CB 111(3) . .
C4BB Si4B C4CB 110(3) . .
C5C Si5 C5D 111.1(5) . .
C5C Si5 C5B 109.3(5) . .
C5D Si5 C5B 111.6(5) . .
C5C Si5 C5A 108.3(5) . .
C5D Si5 C5A 106.0(4) . .
C5B Si5 C5A 110.4(5) . .
C6C Si6 C6D 111.2(5) . .
C6C Si6 C6B 110.3(5) . .
C6D Si6 C6B 108.9(5) . .
C6C Si6 C6A 109.7(4) . .
C6D Si6 C6A 109.9(4) . .
C6B Si6 C6A 106.8(4) . .
C8D Si8 C8C 110.5(5) . .
C8D Si8 C8B 110.5(5) . .
C8C Si8 C8B 108.5(5) . .
C8D Si8 C8A 111.9(5) . .
C8C Si8 C8A 108.6(5) . .
C8B Si8 C8A 106.7(5) . .
C9D Si9 C9B 108.6(6) . .
C9D Si9 C9C 109.0(5) . .
C9B Si9 C9C 111.9(5) . .
C9D Si9 C9A 107.0(4) . .
C9B Si9 C9A 112.1(5) . .
C9C Si9 C9A 108.1(5) . .
S1 C1A Si1 114.5(5) . .
S2 C2A Si2 111.3(5) . .
S3 C3A Si3 116.3(5) . .
Si4B C4A S4 118.5(7) . .
S4 C4A Si4 107.9(6) . .
S5 C5A Si5 112.0(5) . .
S6 C6A Si6 112.6(5) . .
Si7B C7A S7 119.7(6) . .
S7 C7A Si7 112.4(5) . .
C7B Si7 C7D 110.4(10) . .
C7B Si7 C7A 112.0(7) . .
C7D Si7 C7A 107.6(6) . .
C7B Si7 C7C 109.1(9) . .
C7D Si7 C7C 111.4(10) . .
C7A Si7 C7C 106.3(7) . .
C7A Si7B C7DB 107.2(8) . .
C7A Si7B C7BB 109.0(10) . .
C7DB Si7B C7BB 111.6(13) . .
C7A Si7B C7CB 109.1(9) . .
C7DB Si7B C7CB 111.4(12) . .
C7BB Si7B C7CB 108.4(12) . .
S8 C8A Si8 117.0(5) . .
S9 C9A Si9 110.9(5) . .

loop_
_geom_bond_atom_site_label_1
_geom_bond_atom_site_label_2
_geom_bond_distance
_geom_bond_site_symmetry_2
Au1 S1 2.394(2) .
Au1 Au3 2.7743(6) .
Au1 Pt1 2.7880(5) .
Au1 Au5 2.8184(6) .
Au1 Au4 2.9260(6) .
Au1 Au6 2.9292(7) .
Au1 Au2 2.9374(6) .
Au1 Au12 3.0268(6) .
Au1 Au7 3.2058(7) .
Au1 Au11 3.2758(6) .
Au2 S6 2.379(2) 2_666
Au2 Au3 2.7731(6) .
Au2 Pt1 2.7805(5) .
Au2 Au6 2.8546(6) .
Au2 Au5 2.8699(6) 2_666
Au2 Au4 2.9885(6) 2_666
Au2 Au10 3.1549(7) 2_666
Au2 Au7 3.1614(6) .
Au2 Au8 3.1635(6) .
Au3 S4 2.359(3) .
Au3 Pt1 2.7676(5) .
Au3 Au4 2.8431(6) .
Au3 Au8 3.0287(6) .
Au3 Au6 3.0934(6) 2_666
Au3 Au9 3.1830(6) .
Au3 Au5 3.1963(6) 2_666
Au3 Au7 3.2291(6) .
Au4 S7 2.395(2) .
Au4 Au6 2.7620(7) 2_666
Au4 Pt1 2.7670(5) .
Au4 Au5 2.7788(6) .
Au4 Au9 3.0773(6) .
Au4 Au10 3.1212(6) .
Au4 Au11 3.1668(7) .
Au5 S3 2.348(2) 2_666
Au5 Pt1 2.7794(5) .
Au5 Au11 3.0610(6) .
Au5 Au6 3.1634(6) .
Au5 Au12 3.2168(6) .
Au5 Au8 3.3434(6) 2_666
Au6 S9 2.335(2) .
Au6 Pt1 2.7422(5) .
Au6 Au9 3.0829(7) 2_666
Au6 Au10 3.1317(6) 2_666
Au7 S1 2.305(2) .
Au7 S2 2.308(2) .
Au8 S3 2.303(2) .
Au8 S2 2.305(2) .
Au9 S4 2.306(2) .
Au9 S5 2.307(2) .
Au10 S5 2.307(3) .
Au10 S6 2.315(2) .
Au11 S8 2.307(3) .
Au11 S7 2.312(3) .
Au12 S8 2.310(2) .
Au12 S9 2.314(2) .
S1 C1A 1.818(10) .
S2 C2A 1.815(9) .
S3 C3A 1.814(9) .
S4 C4A 1.851(10) .
S5 C5A 1.822(10) .
S6 C6A 1.837(9) .
S7 C7A 1.822(9) .
S8 C8A 1.812(9) .
S9 C9A 1.829(9) .
Si1 C1C 1.838(11) .
Si1 C1B 1.845(13) .
Si1 C1D 1.863(12) .
Si1 C1A 1.895(9) .
Si2 C2B 1.860(10) .
Si2 C2C 1.862(9) .
Si2 C2D 1.871(10) .
Si2 C2A 1.919(9) .
Si3 C3B 1.838(11) .
Si3 C3C 1.847(11) .
Si3 C3D 1.862(13) .
Si3 C3A 1.878(10) .
Si4 C4B 1.842(14) .
Si4 C4C 1.870(15) .
Si4 C4D 1.879(14) .
Si4 C4A 1.946(15) .
Si4B C4A 1.82(2) .
Si4B C4DB 1.847(17) .
Si4B C4BB 1.850(18) .
Si4B C4CB 1.866(19) .
Si5 C5C 1.857(10) .
Si5 C5D 1.871(11) .
Si5 C5B 1.877(10) .
Si5 C5A 1.881(9) .
Si6 C6C 1.857(10) .
Si6 C6D 1.858(10) .
Si6 C6B 1.882(10) .
Si6 C6A 1.895(9) .
Si8 C8D 1.848(11) .
Si8 C8C 1.865(10) .
Si8 C8B 1.874(10) .
Si8 C8A 1.893(9) .
Si9 C9D 1.840(10) .
Si9 C9B 1.856(10) .
Si9 C9C 1.863(10) .
Si9 C9A 1.905(9) .
C7A Si7B 1.783(16) .
C7A Si7 1.888(12) .
Si7 C7B 1.841(13) .
Si7 C7D 1.881(13) .
Si7 C7C 1.898(13) .
Si7B C7DB 1.866(15) .
Si7B C7BB 1.866(15) .
Si7B C7CB 1.873(15) .
